data_7003018
loop_
_publ_author_name
'Ni, Chengbao'
'Ellis, Bobby D.'
'Stich, Troy A.'
'Fettinger, James C.'
'Long, Gary J.'
'Britt, R. David'
'Power, Philip P.'

_publ_section_title
;
 Reduction of terphenyl iron(ii) or cobalt(ii) halides in the presence
 of trimethylphosphine: an unusual triple dehydrogenation of an alkyl
 group
;
_journal_issue 27
_journal_name_full 'Dalton Transactions'
_journal_page_first 5401
_journal_page_last 5405
_journal_paper_doi 10.1039/b904647j
_journal_year 2009
_chemical_formula_moiety 'C45 H74 Co P3'
_chemical_formula_sum 'C45 H74 Co P3'
_chemical_formula_weight 766.88
_chemical_name_systematic
;
?
;
_space_group_IT_number 14
_symmetry_cell_setting monoclinic
_symmetry_space_group_name_Hall '-P 2ybc'
_symmetry_space_group_name_H-M 'P 1 21/c 1'
_atom_sites_solution_hydrogens geom
_atom_sites_solution_primary direct
_atom_sites_solution_secondary difmap
_audit_creation_method SHELXL-97
_cell_angle_alpha 90.00
_cell_angle_beta 106.466(3)
_cell_angle_gamma 90.00
_cell_formula_units_Z 4
_cell_length_a 19.466(3)
_cell_length_b 14.368(3)
_cell_length_c 16.471(3)
_cell_measurement_reflns_used 3327
_cell_measurement_temperature 90(2)
_cell_measurement_theta_max 23.64
_cell_measurement_theta_min 2.84
_cell_volume 4417.8(14)
_computing_cell_refinement 'Bruker SMART APEX II'
_computing_data_collection 'Bruker SMART APEX II'
_computing_data_reduction 'Bruker SMART APEX II'
_computing_molecular_graphics 'Bruker SHELXTL'
_computing_publication_material 'Bruker SHELXTL'
_computing_structure_refinement 'SHELXL-97 (Sheldrick, 2008)'
_computing_structure_solution 'SHELXS-97 (Sheldrick, 2008)'
_diffrn_ambient_temperature 90(2)
_diffrn_measured_fraction_theta_full 0.999
_diffrn_measured_fraction_theta_max 0.999
_diffrn_measurement_device_type 'Bruker APEX-II CCD'
_diffrn_measurement_method '\f and \w scans'
_diffrn_radiation_monochromator graphite
_diffrn_radiation_source 'fine-focus sealed tube'
_diffrn_radiation_type MoK\a
_diffrn_radiation_wavelength 0.71073
_diffrn_reflns_av_R_equivalents 0.1086
_diffrn_reflns_av_sigmaI/netI 0.1009
_diffrn_reflns_limit_h_max 23
_diffrn_reflns_limit_h_min -23
_diffrn_reflns_limit_k_max 17
_diffrn_reflns_limit_k_min -17
_diffrn_reflns_limit_l_max 19
_diffrn_reflns_limit_l_min -19
_diffrn_reflns_number 24439
_diffrn_reflns_theta_full 25.25
_diffrn_reflns_theta_max 25.25
_diffrn_reflns_theta_min 2.60
_exptl_absorpt_coefficient_mu 0.525
_exptl_absorpt_correction_T_max 0.9742
_exptl_absorpt_correction_T_min 0.9445
_exptl_absorpt_correction_type multi-scan
_exptl_absorpt_process_details 'SADABS 2007/4 (Sheldrick, 2007)'
_exptl_crystal_colour Orange
_exptl_crystal_density_diffrn 1.153
_exptl_crystal_density_method 'not measured'
_exptl_crystal_description Block
_exptl_crystal_F_000 1664
_exptl_crystal_size_max 0.11
_exptl_crystal_size_mid 0.08
_exptl_crystal_size_min 0.05
_refine_diff_density_max 0.976
_refine_diff_density_min -0.604
_refine_diff_density_rms 0.089
_refine_ls_extinction_method none
_refine_ls_goodness_of_fit_ref 0.982
_refine_ls_hydrogen_treatment constr
_refine_ls_matrix_type full
_refine_ls_number_parameters 461
_refine_ls_number_reflns 7991
_refine_ls_number_restraints 0
_refine_ls_restrained_S_all 0.982
_refine_ls_R_factor_all 0.1078
_refine_ls_R_factor_gt 0.0585
_refine_ls_shift/su_max 0.000
_refine_ls_shift/su_mean 0.000
_refine_ls_structure_factor_coef Fsqd
_refine_ls_weighting_details 'calc w=1/[\s^2^(Fo^2^)+(0.0843P)^2^+0.0000P] where P=(Fo^2^+2Fc^2^)/3'
_refine_ls_weighting_scheme calc
_refine_ls_wR_factor_gt 0.1421
_refine_ls_wR_factor_ref 0.1582
_reflns_number_gt 5097
_reflns_number_total 7991
_reflns_threshold_expression >2sigma(I)
_cod_data_source_file b904647j.txt
_cod_data_source_block cbn21fmi
_cod_depositor_comments
;
The following automatic conversions were performed:
'_symmetry_cell_setting' value 'Monoclinic' changed to 'monoclinic'
according to '/home/saulius/struct/CIF-dictionaries/cif_core.dic'
dictionary named 'cif_core.dic' version 2.4.1 from 2010-06-29.

Automatic conversion script
Id: cif_fix_enum 1527 2010-12-29 10:47:43Z saulius 
;
_cod_original_cell_volume 4417.7(13)
_cod_original_sg_symbol_H-M 'P 21/c'
_cod_database_code 7003018

loop_
_symmetry_equiv_pos_as_xyz
'x, y, z'
'-x, y+1/2, -z+1/2'
'-x, -y, -z'
'x, -y-1/2, z-1/2'

loop_
_atom_site_label
_atom_site_type_symbol
_atom_site_fract_x
_atom_site_fract_y
_atom_site_fract_z
_atom_site_U_iso_or_equiv
_atom_site_adp_type
_atom_site_occupancy
_atom_site_symmetry_multiplicity
_atom_site_calc_flag
_atom_site_refinement_flags
_atom_site_disorder_assembly
_atom_site_disorder_group
Co1 Co 0.15103(3) 0.22090(4) 0.37782(3) 0.02130(16) Uani 1 1 d . . .
P1 P 0.23973(5) 0.27394(7) 0.47965(6) 0.0235(3) Uani 1 1 d . . .
P2 P 0.06712(6) 0.17752(7) 0.43135(7) 0.0257(3) Uani 1 1 d . . .
P3 P 0.10746(5) 0.35090(7) 0.32333(7) 0.0239(3) Uani 1 1 d . . .
C1 C 0.32863(19) -0.0604(2) 0.4112(2) 0.0150(8) Uani 1 1 d . . .
H1 H 0.3666 -0.0272 0.4491 0.018 Uiso 1 1 calc R . .
C2 C 0.30680(18) -0.1446(2) 0.4379(2) 0.0151(8) Uani 1 1 d . . .
C3 C 0.24999(19) -0.1928(2) 0.3828(2) 0.0165(8) Uani 1 1 d . . .
C4 C 0.22077(19) -0.1565(2) 0.3017(2) 0.0170(8) Uani 1 1 d . . .
H4 H 0.1833 -0.1903 0.2636 0.020 Uiso 1 1 calc R . .
C5 C 0.24316(19) -0.0739(2) 0.2733(2) 0.0160(8) Uani 1 1 d . . .
C6 C 0.29707(19) -0.0228(2) 0.3311(2) 0.0154(8) Uani 1 1 d . . .
C7 C 0.34519(19) -0.1848(2) 0.5239(2) 0.0161(8) Uani 1 1 d . . .
C8 C 0.3269(2) -0.1567(3) 0.5960(2) 0.0199(8) Uani 1 1 d . . .
C9 C 0.3626(2) -0.1991(3) 0.6742(2) 0.0250(9) Uani 1 1 d . . .
H9 H 0.3503 -0.1817 0.7239 0.030 Uiso 1 1 calc R . .
C10 C 0.4146(2) -0.2649(3) 0.6793(2) 0.0241(9) Uani 1 1 d . . .
H10 H 0.4380 -0.2928 0.7322 0.029 Uiso 1 1 calc R . .
C11 C 0.4327(2) -0.2903(3) 0.6081(3) 0.0242(9) Uani 1 1 d . . .
H11 H 0.4693 -0.3353 0.6125 0.029 Uiso 1 1 calc R . .
C12 C 0.3990(2) -0.2521(3) 0.5296(2) 0.0191(8) Uani 1 1 d . . .
C13 C 0.31825(19) 0.0733(2) 0.3098(2) 0.0150(8) Uani 1 1 d . . .
C14 C 0.38495(19) 0.0883(2) 0.2936(2) 0.0178(8) Uani 1 1 d . . .
C15 C 0.4027(2) 0.1781(3) 0.2741(2) 0.0233(9) Uani 1 1 d . . .
H15 H 0.4476 0.1888 0.2635 0.028 Uiso 1 1 calc R . .
C16 C 0.3564(2) 0.2515(3) 0.2699(2) 0.0251(9) Uani 1 1 d . . .
H16 H 0.3695 0.3123 0.2570 0.030 Uiso 1 1 calc R . .
C17 C 0.2912(2) 0.2366(3) 0.2843(2) 0.0245(9) Uani 1 1 d . . .
H17 H 0.2592 0.2875 0.2805 0.029 Uiso 1 1 calc R . .
C18 C 0.2706(2) 0.1482(2) 0.3046(2) 0.0192(8) Uani 1 1 d . . .
C19 C 0.21118(19) -0.0400(3) 0.1835(2) 0.0169(8) Uani 1 1 d . . .
H19 H 0.2128 0.0295 0.1846 0.020 Uiso 1 1 calc R . .
C20 C 0.2569(2) -0.0734(3) 0.1274(2) 0.0265(9) Uani 1 1 d . . .
H20A H 0.2561 -0.1415 0.1248 0.040 Uiso 1 1 calc R . .
H20B H 0.3064 -0.0519 0.1512 0.040 Uiso 1 1 calc R . .
H20C H 0.2376 -0.0480 0.0702 0.040 Uiso 1 1 calc R . .
C21 C 0.1331(2) -0.0691(3) 0.1445(3) 0.0312(10) Uani 1 1 d . . .
H21A H 0.1304 -0.1369 0.1382 0.047 Uiso 1 1 calc R . .
H21B H 0.1146 -0.0397 0.0889 0.047 Uiso 1 1 calc R . .
H21C H 0.1044 -0.0492 0.1815 0.047 Uiso 1 1 calc R . .
C22 C 0.2195(2) -0.2809(3) 0.4093(2) 0.0206(8) Uani 1 1 d . . .
H22 H 0.2438 -0.2914 0.4707 0.025 Uiso 1 1 calc R . .
C23 C 0.1385(2) -0.2723(3) 0.3982(3) 0.0288(10) Uani 1 1 d . . .
H23A H 0.1290 -0.2150 0.4256 0.043 Uiso 1 1 calc R . .
H23B H 0.1222 -0.3261 0.4243 0.043 Uiso 1 1 calc R . .
H23C H 0.1128 -0.2702 0.3378 0.043 Uiso 1 1 calc R . .
C24 C 0.2336(2) -0.3659(3) 0.3607(3) 0.0351(11) Uani 1 1 d . . .
H24A H 0.2080 -0.3589 0.3005 0.053 Uiso 1 1 calc R . .
H24B H 0.2167 -0.4220 0.3829 0.053 Uiso 1 1 calc R . .
H24C H 0.2851 -0.3712 0.3674 0.053 Uiso 1 1 calc R . .
C25 C 0.2697(2) -0.0855(3) 0.5946(2) 0.0240(9) Uani 1 1 d . . .
H25 H 0.2556 -0.0557 0.5375 0.029 Uiso 1 1 calc R . .
C26 C 0.2033(2) -0.1328(3) 0.6080(3) 0.0344(11) Uani 1 1 d . . .
H26A H 0.1850 -0.1789 0.5632 0.052 Uiso 1 1 calc R . .
H26B H 0.1663 -0.0860 0.6061 0.052 Uiso 1 1 calc R . .
H26C H 0.2161 -0.1639 0.6632 0.052 Uiso 1 1 calc R . .
C27 C 0.2958(2) -0.0091(3) 0.6605(3) 0.0325(10) Uani 1 1 d . . .
H27A H 0.3058 -0.0359 0.7174 0.049 Uiso 1 1 calc R . .
H27B H 0.2587 0.0388 0.6532 0.049 Uiso 1 1 calc R . .
H27C H 0.3396 0.0188 0.6533 0.049 Uiso 1 1 calc R . .
C28 C 0.4233(2) -0.2822(3) 0.4530(3) 0.0252(9) Uani 1 1 d . . .
H28 H 0.3839 -0.2666 0.4010 0.030 Uiso 1 1 calc R . .
C29 C 0.4373(3) -0.3865(3) 0.4514(3) 0.0428(12) Uani 1 1 d . . .
H29A H 0.4399 -0.4045 0.3950 0.064 Uiso 1 1 calc R . .
H29B H 0.3982 -0.4205 0.4648 0.064 Uiso 1 1 calc R . .
H29C H 0.4827 -0.4015 0.4935 0.064 Uiso 1 1 calc R . .
C30 C 0.4894(2) -0.2276(3) 0.4492(3) 0.0418(12) Uani 1 1 d . . .
H30A H 0.4786 -0.1609 0.4463 0.063 Uiso 1 1 calc R . .
H30B H 0.5033 -0.2463 0.3989 0.063 Uiso 1 1 calc R . .
H30C H 0.5288 -0.2406 0.5001 0.063 Uiso 1 1 calc R . .
C31 C 0.43967(19) 0.0111(3) 0.2992(2) 0.0201(9) Uani 1 1 d . . .
H31 H 0.4156 -0.0499 0.3020 0.024 Uiso 1 1 calc R . .
C32 C 0.5013(2) 0.0221(3) 0.3804(2) 0.0272(10) Uani 1 1 d . . .
H32A H 0.5270 0.0802 0.3778 0.041 Uiso 1 1 calc R . .
H32B H 0.5344 -0.0305 0.3860 0.041 Uiso 1 1 calc R . .
H32C H 0.4821 0.0237 0.4293 0.041 Uiso 1 1 calc R . .
C33 C 0.4693(2) 0.0091(3) 0.2225(2) 0.0279(10) Uani 1 1 d . . .
H33A H 0.4297 0.0007 0.1708 0.042 Uiso 1 1 calc R . .
H33B H 0.5032 -0.0426 0.2283 0.042 Uiso 1 1 calc R . .
H33C H 0.4938 0.0679 0.2192 0.042 Uiso 1 1 calc R . .
C34 C 0.1978(2) 0.1355(3) 0.3160(2) 0.0217(9) Uani 1 1 d . . .
C35 C 0.1331(2) 0.1690(3) 0.2588(2) 0.0248(9) Uani 1 1 d . . .
H35A H 0.0934 0.1238 0.2395 0.030 Uiso 1 1 calc R . .
H35B H 0.1378 0.2128 0.2142 0.030 Uiso 1 1 calc R . .
C36 C 0.1839(2) 0.0858(3) 0.3841(3) 0.0287(10) Uani 1 1 d . . .
H36A H 0.2258 0.0686 0.4318 0.034 Uiso 1 1 calc R . .
H36B H 0.1461 0.0375 0.3694 0.034 Uiso 1 1 calc R . .
C37 C 0.2195(2) 0.3161(3) 0.5745(3) 0.0340(11) Uani 1 1 d . . .
H37A H 0.2629 0.3427 0.6133 0.051 Uiso 1 1 calc R . .
H37B H 0.2026 0.2643 0.6024 0.051 Uiso 1 1 calc R . .
H37C H 0.1822 0.3640 0.5590 0.051 Uiso 1 1 calc R . .
C38 C 0.2946(2) 0.3726(3) 0.4633(3) 0.0329(10) Uani 1 1 d . . .
H38A H 0.2638 0.4269 0.4442 0.049 Uiso 1 1 calc R . .
H38B H 0.3186 0.3560 0.4204 0.049 Uiso 1 1 calc R . .
H38C H 0.3306 0.3873 0.5167 0.049 Uiso 1 1 calc R . .
C39 C 0.3129(2) 0.1934(3) 0.5267(3) 0.0356(11) Uani 1 1 d . . .
H39A H 0.3357 0.1737 0.4836 0.053 Uiso 1 1 calc R . .
H39B H 0.2939 0.1387 0.5487 0.053 Uiso 1 1 calc R . .
H39C H 0.3483 0.2245 0.5731 0.053 Uiso 1 1 calc R . .
C40 C -0.0080(2) 0.1145(3) 0.3598(3) 0.0375(11) Uani 1 1 d . . .
H40A H -0.0383 0.0880 0.3924 0.056 Uiso 1 1 calc R . .
H40B H 0.0106 0.0644 0.3316 0.056 Uiso 1 1 calc R . .
H40C H -0.0364 0.1575 0.3172 0.056 Uiso 1 1 calc R . .
C41 C 0.0921(2) 0.0917(3) 0.5174(3) 0.0398(12) Uani 1 1 d . . .
H41A H 0.0508 0.0789 0.5384 0.060 Uiso 1 1 calc R . .
H41B H 0.1315 0.1164 0.5636 0.060 Uiso 1 1 calc R . .
H41C H 0.1075 0.0340 0.4961 0.060 Uiso 1 1 calc R . .
C42 C 0.0164(2) 0.2564(3) 0.4812(3) 0.0363(11) Uani 1 1 d . . .
H42A H -0.0129 0.2984 0.4383 0.054 Uiso 1 1 calc R . .
H42B H 0.0499 0.2930 0.5253 0.054 Uiso 1 1 calc R . .
H42C H -0.0147 0.2198 0.5065 0.054 Uiso 1 1 calc R . .
C43 C 0.0933(2) 0.4475(3) 0.3912(3) 0.0310(10) Uani 1 1 d . . .
H43A H 0.0719 0.5006 0.3557 0.047 Uiso 1 1 calc R . .
H43B H 0.1394 0.4661 0.4301 0.047 Uiso 1 1 calc R . .
H43C H 0.0611 0.4269 0.4239 0.047 Uiso 1 1 calc R . .
C44 C 0.1512(2) 0.4163(3) 0.2563(3) 0.0315(10) Uani 1 1 d . . .
H44A H 0.1540 0.3775 0.2085 0.047 Uiso 1 1 calc R . .
H44B H 0.1997 0.4340 0.2896 0.047 Uiso 1 1 calc R . .
H44C H 0.1234 0.4725 0.2351 0.047 Uiso 1 1 calc R . .
C45 C 0.0169(2) 0.3439(3) 0.2495(3) 0.0331(10) Uani 1 1 d . . .
H45A H 0.0023 0.4055 0.2253 0.050 Uiso 1 1 calc R . .
H45B H -0.0167 0.3225 0.2799 0.050 Uiso 1 1 calc R . .
H45C H 0.0169 0.2999 0.2040 0.050 Uiso 1 1 calc R . .

loop_
_atom_site_aniso_label
_atom_site_aniso_U_11
_atom_site_aniso_U_22
_atom_site_aniso_U_33
_atom_site_aniso_U_23
_atom_site_aniso_U_13
_atom_site_aniso_U_12
Co1 0.0174(3) 0.0201(3) 0.0269(3) 0.0001(2) 0.0071(2) -0.0003(2)
P1 0.0186(5) 0.0250(6) 0.0258(6) 0.0003(5) 0.0046(5) 0.0015(5)
P2 0.0204(6) 0.0247(6) 0.0338(6) 0.0036(5) 0.0107(5) 0.0011(5)
P3 0.0199(6) 0.0218(6) 0.0291(6) 0.0021(4) 0.0056(5) -0.0001(4)
C1 0.0111(18) 0.0157(19) 0.019(2) -0.0033(15) 0.0064(16) -0.0008(15)
C2 0.0119(18) 0.0165(19) 0.0172(19) -0.0001(15) 0.0047(16) 0.0043(15)
C3 0.0133(19) 0.0136(19) 0.024(2) 0.0022(15) 0.0076(17) 0.0008(15)
C4 0.0139(19) 0.0170(19) 0.018(2) -0.0057(15) 0.0017(16) -0.0059(15)
C5 0.0127(19) 0.019(2) 0.017(2) -0.0013(15) 0.0050(16) 0.0025(15)
C6 0.0143(19) 0.0158(19) 0.018(2) -0.0009(15) 0.0072(16) 0.0001(15)
C7 0.0123(19) 0.0163(19) 0.018(2) 0.0013(15) 0.0018(16) -0.0057(15)
C8 0.019(2) 0.019(2) 0.021(2) -0.0001(16) 0.0046(17) -0.0061(16)
C9 0.025(2) 0.032(2) 0.018(2) 0.0000(17) 0.0053(18) -0.0093(19)
C10 0.020(2) 0.025(2) 0.022(2) 0.0094(17) -0.0033(18) -0.0063(18)
C11 0.019(2) 0.017(2) 0.033(2) 0.0057(17) 0.0022(18) 0.0004(17)
C12 0.0143(19) 0.0163(19) 0.025(2) 0.0019(16) 0.0030(17) -0.0030(15)
C13 0.020(2) 0.0154(19) 0.0078(18) -0.0026(14) 0.0013(16) -0.0027(16)
C14 0.018(2) 0.021(2) 0.0137(19) -0.0012(15) 0.0028(16) -0.0046(16)
C15 0.018(2) 0.030(2) 0.021(2) 0.0005(17) 0.0036(18) -0.0071(18)
C16 0.026(2) 0.019(2) 0.029(2) 0.0049(17) 0.0060(19) -0.0090(17)
C17 0.027(2) 0.021(2) 0.024(2) 0.0011(17) 0.0055(18) 0.0038(18)
C18 0.020(2) 0.017(2) 0.020(2) -0.0016(16) 0.0050(17) -0.0014(16)
C19 0.019(2) 0.0178(19) 0.0128(19) 0.0010(15) 0.0023(16) -0.0015(16)
C20 0.030(2) 0.029(2) 0.018(2) 0.0007(17) 0.0026(19) 0.0066(19)
C21 0.020(2) 0.040(3) 0.026(2) 0.0074(19) -0.0065(19) -0.008(2)
C22 0.021(2) 0.022(2) 0.017(2) 0.0036(16) 0.0036(17) -0.0036(17)
C23 0.021(2) 0.031(2) 0.035(2) 0.0039(19) 0.0103(19) -0.0093(19)
C24 0.035(3) 0.018(2) 0.054(3) -0.001(2) 0.017(2) -0.0064(19)
C25 0.021(2) 0.032(2) 0.021(2) 0.0024(18) 0.0092(18) 0.0023(18)
C26 0.026(2) 0.039(3) 0.040(3) 0.001(2) 0.012(2) 0.001(2)
C27 0.035(3) 0.030(2) 0.038(3) -0.0020(19) 0.019(2) 0.004(2)
C28 0.022(2) 0.024(2) 0.028(2) -0.0003(18) 0.0052(18) 0.0043(18)
C29 0.060(3) 0.032(3) 0.038(3) 0.001(2) 0.017(3) 0.020(2)
C30 0.028(3) 0.056(3) 0.046(3) 0.006(2) 0.017(2) 0.002(2)
C31 0.014(2) 0.022(2) 0.025(2) -0.0021(16) 0.0053(17) -0.0052(16)
C32 0.020(2) 0.031(2) 0.030(2) 0.0049(18) 0.0078(19) -0.0005(18)
C33 0.024(2) 0.032(2) 0.028(2) -0.0066(18) 0.0092(19) -0.0052(19)
C34 0.020(2) 0.019(2) 0.027(2) -0.0081(17) 0.0088(18) -0.0005(17)
C35 0.024(2) 0.025(2) 0.024(2) -0.0063(17) 0.0047(18) -0.0024(18)
C36 0.029(2) 0.016(2) 0.046(3) 0.0017(18) 0.019(2) 0.0007(18)
C37 0.031(2) 0.035(3) 0.033(3) -0.006(2) 0.004(2) 0.000(2)
C38 0.026(2) 0.034(3) 0.037(3) 0.001(2) 0.006(2) -0.004(2)
C39 0.024(2) 0.039(3) 0.039(3) 0.005(2) 0.002(2) 0.007(2)
C40 0.025(2) 0.038(3) 0.051(3) 0.002(2) 0.014(2) -0.009(2)
C41 0.034(3) 0.040(3) 0.049(3) 0.016(2) 0.019(2) 0.005(2)
C42 0.028(2) 0.038(3) 0.049(3) 0.003(2) 0.022(2) 0.004(2)
C43 0.028(2) 0.020(2) 0.044(3) -0.0033(19) 0.010(2) 0.0030(19)
C44 0.029(2) 0.026(2) 0.039(3) 0.0057(19) 0.009(2) -0.0006(19)
C45 0.024(2) 0.035(3) 0.037(3) 0.002(2) 0.004(2) -0.002(2)

loop_
_atom_type_symbol
_atom_type_description
_atom_type_scat_dispersion_real
_atom_type_scat_dispersion_imag
_atom_type_scat_source
C C 0.0033 0.0016 'International Tables Vol C Tables 4.2.6.8 and 6.1.1.4'
H H 0.0000 0.0000 'International Tables Vol C Tables 4.2.6.8 and 6.1.1.4'
P P 0.1023 0.0942 'International Tables Vol C Tables 4.2.6.8 and 6.1.1.4'
Co Co 0.3494 0.9721 'International Tables Vol C Tables 4.2.6.8 and 6.1.1.4'

loop_
_geom_angle_atom_site_label_1
_geom_angle_atom_site_label_2
_geom_angle_atom_site_label_3
_geom_angle
_geom_angle_site_symmetry_1
_geom_angle_site_symmetry_3
_geom_angle_publ_flag
C34 Co1 C35 41.65(15) . . ?
C34 Co1 C36 41.42(15) . . ?
C35 Co1 C36 70.44(16) . . ?
C34 Co1 P3 120.78(12) . . ?
C35 Co1 P3 88.66(12) . . ?
C36 Co1 P3 159.09(13) . . ?
C34 Co1 P2 123.03(12) . . ?
C35 Co1 P2 110.19(12) . . ?
C36 Co1 P2 88.12(12) . . ?
P3 Co1 P2 99.65(5) . . ?
C34 Co1 P1 103.53(12) . . ?
C35 Co1 P1 138.92(12) . . ?
C36 Co1 P1 97.19(13) . . ?
P3 Co1 P1 98.70(5) . . ?
P2 Co1 P1 108.28(5) . . ?
C37 P1 C39 100.3(2) . . ?
C37 P1 C38 98.3(2) . . ?
C39 P1 C38 97.7(2) . . ?
C37 P1 Co1 117.46(15) . . ?
C39 P1 Co1 117.25(16) . . ?
C38 P1 Co1 121.60(15) . . ?
C40 P2 C41 98.8(2) . . ?
C40 P2 C42 99.2(2) . . ?
C41 P2 C42 97.3(2) . . ?
C40 P2 Co1 115.96(15) . . ?
C41 P2 Co1 116.34(15) . . ?
C42 P2 Co1 124.61(15) . . ?
C44 P3 C45 98.8(2) . . ?
C44 P3 C43 98.8(2) . . ?
C45 P3 C43 99.3(2) . . ?
C44 P3 Co1 120.22(14) . . ?
C45 P3 Co1 114.90(15) . . ?
C43 P3 Co1 120.66(14) . . ?
C2 C1 C6 122.9(3) . . ?
C2 C1 H1 118.6 . . ?
C6 C1 H1 118.6 . . ?
C1 C2 C3 118.7(3) . . ?
C1 C2 C7 120.8(3) . . ?
C3 C2 C7 120.5(3) . . ?
C4 C3 C2 118.0(3) . . ?
C4 C3 C22 120.1(3) . . ?
C2 C3 C22 121.9(3) . . ?
C5 C4 C3 124.0(3) . . ?
C5 C4 H4 118.0 . . ?
C3 C4 H4 118.0 . . ?
C4 C5 C6 117.6(3) . . ?
C4 C5 C19 121.5(3) . . ?
C6 C5 C19 121.0(3) . . ?
C1 C6 C5 118.7(3) . . ?
C1 C6 C13 119.8(3) . . ?
C5 C6 C13 121.4(3) . . ?
C8 C7 C12 120.5(3) . . ?
C8 C7 C2 120.6(3) . . ?
C12 C7 C2 118.9(3) . . ?
C7 C8 C9 118.2(4) . . ?
C7 C8 C25 123.4(3) . . ?
C9 C8 C25 118.3(3) . . ?
C10 C9 C8 121.1(4) . . ?
C10 C9 H9 119.5 . . ?
C8 C9 H9 119.5 . . ?
C11 C10 C9 119.8(4) . . ?
C11 C10 H10 120.1 . . ?
C9 C10 H10 120.1 . . ?
C10 C11 C12 121.7(4) . . ?
C10 C11 H11 119.1 . . ?
C12 C11 H11 119.1 . . ?
C11 C12 C7 118.7(3) . . ?
C11 C12 C28 118.8(3) . . ?
C7 C12 C28 122.4(3) . . ?
C18 C13 C14 119.7(3) . . ?
C18 C13 C6 119.6(3) . . ?
C14 C13 C6 120.6(3) . . ?
C15 C14 C13 119.0(3) . . ?
C15 C14 C31 118.2(3) . . ?
C13 C14 C31 122.7(3) . . ?
C16 C15 C14 121.2(4) . . ?
C16 C15 H15 119.4 . . ?
C14 C15 H15 119.4 . . ?
C17 C16 C15 119.7(4) . . ?
C17 C16 H16 120.1 . . ?
C15 C16 H16 120.1 . . ?
C16 C17 C18 121.6(4) . . ?
C16 C17 H17 119.2 . . ?
C18 C17 H17 119.2 . . ?
C17 C18 C13 118.7(3) . . ?
C17 C18 C34 119.1(3) . . ?
C13 C18 C34 122.1(3) . . ?
C5 C19 C21 114.0(3) . . ?
C5 C19 C20 109.9(3) . . ?
C21 C19 C20 109.9(3) . . ?
C5 C19 H19 107.6 . . ?
C21 C19 H19 107.6 . . ?
C20 C19 H19 107.6 . . ?
C19 C20 H20A 109.5 . . ?
C19 C20 H20B 109.5 . . ?
H20A C20 H20B 109.5 . . ?
C19 C20 H20C 109.5 . . ?
H20A C20 H20C 109.5 . . ?
H20B C20 H20C 109.5 . . ?
C19 C21 H21A 109.5 . . ?
C19 C21 H21B 109.5 . . ?
H21A C21 H21B 109.5 . . ?
C19 C21 H21C 109.5 . . ?
H21A C21 H21C 109.5 . . ?
H21B C21 H21C 109.5 . . ?
C3 C22 C24 112.0(3) . . ?
C3 C22 C23 111.7(3) . . ?
C24 C22 C23 109.4(3) . . ?
C3 C22 H22 107.8 . . ?
C24 C22 H22 107.8 . . ?
C23 C22 H22 107.8 . . ?
C22 C23 H23A 109.5 . . ?
C22 C23 H23B 109.5 . . ?
H23A C23 H23B 109.5 . . ?
C22 C23 H23C 109.5 . . ?
H23A C23 H23C 109.5 . . ?
H23B C23 H23C 109.5 . . ?
C22 C24 H24A 109.5 . . ?
C22 C24 H24B 109.5 . . ?
H24A C24 H24B 109.5 . . ?
C22 C24 H24C 109.5 . . ?
H24A C24 H24C 109.5 . . ?
H24B C24 H24C 109.5 . . ?
C8 C25 C27 112.5(3) . . ?
C8 C25 C26 110.3(3) . . ?
C27 C25 C26 110.0(3) . . ?
C8 C25 H25 108.0 . . ?
C27 C25 H25 108.0 . . ?
C26 C25 H25 108.0 . . ?
C25 C26 H26A 109.5 . . ?
C25 C26 H26B 109.5 . . ?
H26A C26 H26B 109.5 . . ?
C25 C26 H26C 109.5 . . ?
H26A C26 H26C 109.5 . . ?
H26B C26 H26C 109.5 . . ?
C25 C27 H27A 109.5 . . ?
C25 C27 H27B 109.5 . . ?
H27A C27 H27B 109.5 . . ?
C25 C27 H27C 109.5 . . ?
H27A C27 H27C 109.5 . . ?
H27B C27 H27C 109.5 . . ?
C30 C28 C29 110.4(4) . . ?
C30 C28 C12 110.5(3) . . ?
C29 C28 C12 113.0(3) . . ?
C30 C28 H28 107.6 . . ?
C29 C28 H28 107.6 . . ?
C12 C28 H28 107.6 . . ?
C28 C29 H29A 109.5 . . ?
C28 C29 H29B 109.5 . . ?
H29A C29 H29B 109.5 . . ?
C28 C29 H29C 109.5 . . ?
H29A C29 H29C 109.5 . . ?
H29B C29 H29C 109.5 . . ?
C28 C30 H30A 109.5 . . ?
C28 C30 H30B 109.5 . . ?
H30A C30 H30B 109.5 . . ?
C28 C30 H30C 109.5 . . ?
H30A C30 H30C 109.5 . . ?
H30B C30 H30C 109.5 . . ?
C14 C31 C33 112.6(3) . . ?
C14 C31 C32 109.8(3) . . ?
C33 C31 C32 109.8(3) . . ?
C14 C31 H31 108.2 . . ?
C33 C31 H31 108.2 . . ?
C32 C31 H31 108.2 . . ?
C31 C32 H32A 109.5 . . ?
C31 C32 H32B 109.5 . . ?
H32A C32 H32B 109.5 . . ?
C31 C32 H32C 109.5 . . ?
H32A C32 H32C 109.5 . . ?
H32B C32 H32C 109.5 . . ?
C31 C33 H33A 109.5 . . ?
C31 C33 H33B 109.5 . . ?
H33A C33 H33B 109.5 . . ?
C31 C33 H33C 109.5 . . ?
H33A C33 H33C 109.5 . . ?
H33B C33 H33C 109.5 . . ?
C36 C34 C35 111.2(3) . . ?
C36 C34 C18 124.1(4) . . ?
C35 C34 C18 124.7(3) . . ?
C36 C34 Co1 71.7(2) . . ?
C35 C34 Co1 71.4(2) . . ?
C18 C34 Co1 125.6(3) . . ?
C34 C35 Co1 66.9(2) . . ?
C34 C35 H35A 117.0 . . ?
Co1 C35 H35A 117.0 . . ?
C34 C35 H35B 117.0 . . ?
Co1 C35 H35B 117.0 . . ?
H35A C35 H35B 114.0 . . ?
C34 C36 Co1 66.9(2) . . ?
C34 C36 H36A 117.0 . . ?
Co1 C36 H36A 117.0 . . ?
C34 C36 H36B 117.0 . . ?
Co1 C36 H36B 117.0 . . ?
H36A C36 H36B 114.0 . . ?
P1 C37 H37A 109.5 . . ?
P1 C37 H37B 109.5 . . ?
H37A C37 H37B 109.5 . . ?
P1 C37 H37C 109.5 . . ?
H37A C37 H37C 109.5 . . ?
H37B C37 H37C 109.5 . . ?
P1 C38 H38A 109.5 . . ?
P1 C38 H38B 109.5 . . ?
H38A C38 H38B 109.5 . . ?
P1 C38 H38C 109.5 . . ?
H38A C38 H38C 109.5 . . ?
H38B C38 H38C 109.5 . . ?
P1 C39 H39A 109.5 . . ?
P1 C39 H39B 109.5 . . ?
H39A C39 H39B 109.5 . . ?
P1 C39 H39C 109.5 . . ?
H39A C39 H39C 109.5 . . ?
H39B C39 H39C 109.5 . . ?
P2 C40 H40A 109.5 . . ?
P2 C40 H40B 109.5 . . ?
H40A C40 H40B 109.5 . . ?
P2 C40 H40C 109.5 . . ?
H40A C40 H40C 109.5 . . ?
H40B C40 H40C 109.5 . . ?
P2 C41 H41A 109.5 . . ?
P2 C41 H41B 109.5 . . ?
H41A C41 H41B 109.5 . . ?
P2 C41 H41C 109.5 . . ?
H41A C41 H41C 109.5 . . ?
H41B C41 H41C 109.5 . . ?
P2 C42 H42A 109.5 . . ?
P2 C42 H42B 109.5 . . ?
H42A C42 H42B 109.5 . . ?
P2 C42 H42C 109.5 . . ?
H42A C42 H42C 109.5 . . ?
H42B C42 H42C 109.5 . . ?
P3 C43 H43A 109.5 . . ?
P3 C43 H43B 109.5 . . ?
H43A C43 H43B 109.5 . . ?
P3 C43 H43C 109.5 . . ?
H43A C43 H43C 109.5 . . ?
H43B C43 H43C 109.5 . . ?
P3 C44 H44A 109.5 . . ?
P3 C44 H44B 109.5 . . ?
H44A C44 H44B 109.5 . . ?
P3 C44 H44C 109.5 . . ?
H44A C44 H44C 109.5 . . ?
H44B C44 H44C 109.5 . . ?
P3 C45 H45A 109.5 . . ?
P3 C45 H45B 109.5 . . ?
H45A C45 H45B 109.5 . . ?
P3 C45 H45C 109.5 . . ?
H45A C45 H45C 109.5 . . ?
H45B C45 H45C 109.5 . . ?

loop_
_geom_bond_atom_site_label_1
_geom_bond_atom_site_label_2
_geom_bond_distance
_geom_bond_site_symmetry_2
_geom_bond_publ_flag
Co1 C34 1.974(4) . ?
Co1 C35 2.034(4) . ?
Co1 C36 2.037(4) . ?
Co1 P3 2.1405(12) . ?
Co1 P2 2.1564(12) . ?
Co1 P1 2.1756(12) . ?
P1 C37 1.820(4) . ?
P1 C39 1.829(4) . ?
P1 C38 1.839(4) . ?
P2 C40 1.836(4) . ?
P2 C41 1.837(4) . ?
P2 C42 1.841(4) . ?
P3 C44 1.833(4) . ?
P3 C45 1.838(4) . ?
P3 C43 1.851(4) . ?
C1 C2 1.394(5) . ?
C1 C6 1.397(5) . ?
C1 H1 0.9500 . ?
C2 C3 1.399(5) . ?
C2 C7 1.516(5) . ?
C3 C4 1.396(5) . ?
C3 C22 1.514(5) . ?
C4 C5 1.390(5) . ?
C4 H4 0.9500 . ?
C5 C6 1.408(5) . ?
C5 C19 1.513(5) . ?
C6 C13 1.510(5) . ?
C7 C8 1.392(5) . ?
C7 C12 1.409(5) . ?
C8 C9 1.417(5) . ?
C8 C25 1.507(5) . ?
C9 C10 1.370(6) . ?
C9 H9 0.9500 . ?
C10 C11 1.367(6) . ?
C10 H10 0.9500 . ?
C11 C12 1.386(5) . ?
C11 H11 0.9500 . ?
C12 C28 1.531(5) . ?
C13 C18 1.407(5) . ?
C13 C14 1.414(5) . ?
C14 C15 1.397(5) . ?
C14 C31 1.523(5) . ?
C15 C16 1.376(6) . ?
C15 H15 0.9500 . ?
C16 C17 1.374(5) . ?
C16 H16 0.9500 . ?
C17 C18 1.400(5) . ?
C17 H17 0.9500 . ?
C18 C34 1.492(5) . ?
C19 C21 1.531(5) . ?
C19 C20 1.531(5) . ?
C19 H19 1.0000 . ?
C20 H20A 0.9800 . ?
C20 H20B 0.9800 . ?
C20 H20C 0.9800 . ?
C21 H21A 0.9800 . ?
C21 H21B 0.9800 . ?
C21 H21C 0.9800 . ?
C22 C24 1.526(5) . ?
C22 C23 1.540(5) . ?
C22 H22 1.0000 . ?
C23 H23A 0.9800 . ?
C23 H23B 0.9800 . ?
C23 H23C 0.9800 . ?
C24 H24A 0.9800 . ?
C24 H24B 0.9800 . ?
C24 H24C 0.9800 . ?
C25 C27 1.526(6) . ?
C25 C26 1.530(5) . ?
C25 H25 1.0000 . ?
C26 H26A 0.9800 . ?
C26 H26B 0.9800 . ?
C26 H26C 0.9800 . ?
C27 H27A 0.9800 . ?
C27 H27B 0.9800 . ?
C27 H27C 0.9800 . ?
C28 C30 1.522(6) . ?
C28 C29 1.525(6) . ?
C28 H28 1.0000 . ?
C29 H29A 0.9800 . ?
C29 H29B 0.9800 . ?
C29 H29C 0.9800 . ?
C30 H30A 0.9800 . ?
C30 H30B 0.9800 . ?
C30 H30C 0.9800 . ?
C31 C33 1.531(5) . ?
C31 C32 1.531(5) . ?
C31 H31 1.0000 . ?
C32 H32A 0.9800 . ?
C32 H32B 0.9800 . ?
C32 H32C 0.9800 . ?
C33 H33A 0.9800 . ?
C33 H33B 0.9800 . ?
C33 H33C 0.9800 . ?
C34 C36 1.420(5) . ?
C34 C35 1.426(5) . ?
C35 H35A 0.9900 . ?
C35 H35B 0.9900 . ?
C36 H36A 0.9900 . ?
C36 H36B 0.9900 . ?
C37 H37A 0.9800 . ?
C37 H37B 0.9800 . ?
C37 H37C 0.9800 . ?
C38 H38A 0.9800 . ?
C38 H38B 0.9800 . ?
C38 H38C 0.9800 . ?
C39 H39A 0.9800 . ?
C39 H39B 0.9800 . ?
C39 H39C 0.9800 . ?
C40 H40A 0.9800 . ?
C40 H40B 0.9800 . ?
C40 H40C 0.9800 . ?
C41 H41A 0.9800 . ?
C41 H41B 0.9800 . ?
C41 H41C 0.9800 . ?
C42 H42A 0.9800 . ?
C42 H42B 0.9800 . ?
C42 H42C 0.9800 . ?
C43 H43A 0.9800 . ?
C43 H43B 0.9800 . ?
C43 H43C 0.9800 . ?
C44 H44A 0.9800 . ?
C44 H44B 0.9800 . ?
C44 H44C 0.9800 . ?
C45 H45A 0.9800 . ?
C45 H45B 0.9800 . ?
C45 H45C 0.9800 . ?
